data_4080044
loop_
_publ_author_name
'Sinha, Arup'
'Majumdar, Moumita'
'Sarkar, Mithun'
'Ghatak, Tapas'
'Bera, Jitendra K.'

_publ_section_title
;
 Understanding C--H Bond Activation on a Diruthenium(I) Platform
;
_journal_issue 1
_journal_name_full Organometallics
_journal_page_first 340
_journal_paper_doi 10.1021/om301228h
_journal_volume 32
_journal_year 2013
_chemical_formula_moiety 'C30 H22 N6 O4 Ru2, 2(B F4)'
_chemical_formula_sum 'C30 H22 B2 F8 N6 O4 Ru2'
_chemical_formula_weight 906.30
_chemical_name_systematic
; 
 ? 
;
_space_group_IT_number 14
_symmetry_cell_setting monoclinic
_symmetry_space_group_name_Hall '-P 2ybc'
_symmetry_space_group_name_H-M 'P 1 21/c 1'
_atom_sites_solution_hydrogens geom
_atom_sites_solution_primary direct
_atom_sites_solution_secondary difmap
_audit_creation_method SHELXL-97
_cell_angle_alpha 90.00
_cell_angle_beta 95.4300(10)
_cell_angle_gamma 90.00
_cell_formula_units_Z 4
_cell_length_a 14.6540(7)
_cell_length_b 12.4662(6)
_cell_length_c 22.4013(11)
_cell_measurement_reflns_used 4236
_cell_measurement_temperature 100(2)
_cell_measurement_theta_max 27.48
_cell_measurement_theta_min 2.28
_cell_volume 4073.9(3)
_computing_cell_refinement 'Bruker SAINT'
_computing_data_collection 'Bruker APEX'
_computing_data_reduction 'Bruker SAINT'
_computing_molecular_graphics ORTEP
_computing_publication_material ciftab
_computing_structure_refinement 'SHELXL-97 (Sheldrick, 1997)'
_computing_structure_solution 'SHELXS-97 (Sheldrick, 1990)'
_diffrn_ambient_temperature 100(2)
_diffrn_measured_fraction_theta_full 0.987
_diffrn_measured_fraction_theta_max 0.987
_diffrn_measurement_device_type 'Bruker SMART APEX'
_diffrn_measurement_method 'omega scans'
_diffrn_radiation_monochromator graphite
_diffrn_radiation_source 'fine-focus sealed tube'
_diffrn_radiation_type MoK\a
_diffrn_radiation_wavelength 0.71073
_diffrn_reflns_av_R_equivalents 0.0527
_diffrn_reflns_av_sigmaI/netI 0.0779
_diffrn_reflns_limit_h_max 14
_diffrn_reflns_limit_h_min -19
_diffrn_reflns_limit_k_max 16
_diffrn_reflns_limit_k_min -16
_diffrn_reflns_limit_l_max 27
_diffrn_reflns_limit_l_min -29
_diffrn_reflns_number 26300
_diffrn_reflns_theta_full 28.32
_diffrn_reflns_theta_max 28.32
_diffrn_reflns_theta_min 2.15
_exptl_absorpt_coefficient_mu 0.816
_exptl_absorpt_correction_T_max 0.8037
_exptl_absorpt_correction_T_min 0.7802
_exptl_absorpt_correction_type empirical
_exptl_absorpt_process_details SADABS
_exptl_crystal_colour orange
_exptl_crystal_density_diffrn 1.478
_exptl_crystal_density_method 'not measured'
_exptl_crystal_description block
_exptl_crystal_F_000 1784
_exptl_crystal_size_max 0.32
_exptl_crystal_size_mid 0.29
_exptl_crystal_size_min 0.28
_refine_diff_density_max 0.959
_refine_diff_density_min -0.664
_refine_diff_density_rms 0.121
_refine_ls_extinction_method none
_refine_ls_goodness_of_fit_ref 1.032
_refine_ls_hydrogen_treatment constr
_refine_ls_matrix_type full
_refine_ls_number_parameters 471
_refine_ls_number_reflns 10017
_refine_ls_number_restraints 0
_refine_ls_restrained_S_all 1.032
_refine_ls_R_factor_all 0.0895
_refine_ls_R_factor_gt 0.0573
_refine_ls_shift/su_max 0.000
_refine_ls_shift/su_mean 0.000
_refine_ls_structure_factor_coef Fsqd
_refine_ls_weighting_details 'calc w=1/[\s^2^(Fo^2^)+(0.0601P)^2^+0.0000P] where P=(Fo^2^+2Fc^2^)/3'
_refine_ls_weighting_scheme calc
_refine_ls_wR_factor_gt 0.1259
_refine_ls_wR_factor_ref 0.1457
_reflns_number_gt 6697
_reflns_number_total 10017
_reflns_threshold_expression >2sigma(I)
_cod_data_source_file om301228h_si_002.cif
_cod_data_source_block comppund5
_cod_depositor_comments
;
The following automatic conversions were performed:

'_symmetry_cell_setting' value 'Monoclinic' changed to 'monoclinic'
according to /home/saulius/struct/CIF-dictionaries/cif_core.dic
dictionary named 'cif_core.dic' version 2.4.2 from 2011-04-26.

Automatic conversion script
Id: cif_fix_values 1891 2012-01-12 08:04:46Z andrius 
;
_cod_original_sg_symbol_H-M P21/c
_cod_database_code 4080044

loop_
_symmetry_equiv_pos_as_xyz
'x, y, z'
'-x, y+1/2, -z+1/2'
'-x, -y, -z'
'x, -y-1/2, z-1/2'

loop_
_atom_site_label
_atom_site_type_symbol
_atom_site_fract_x
_atom_site_fract_y
_atom_site_fract_z
_atom_site_U_iso_or_equiv
_atom_site_adp_type
_atom_site_occupancy
_atom_site_symmetry_multiplicity
_atom_site_calc_flag
_atom_site_refinement_flags
Ru1 Ru 0.37542(3) 0.60342(3) 0.38821(2) 0.04060(13) Uani 1 1 d .
Ru2 Ru 0.25096(2) 0.50632(3) 0.448026(17) 0.03013(11) Uani 1 1 d .
N4 N 0.2461(2) 0.3880(3) 0.37740(18) 0.0311(9) Uani 1 1 d .
C4 C 0.3270(3) 0.4177(4) 0.5001(2) 0.0369(11) Uani 1 1 d .
N2 N 0.1580(3) 0.6015(3) 0.39114(17) 0.0296(8) Uani 1 1 d .
C3 C 0.2617(3) 0.6155(4) 0.5052(2) 0.0413(13) Uani 1 1 d .
C14 C 0.1080(3) 0.7627(4) 0.3379(2) 0.0319(10) Uani 1 1 d .
C16 C 0.0173(3) 0.7273(4) 0.3365(2) 0.0338(11) Uani 1 1 d .
H16 H -0.0312 0.7713 0.3193 0.041 Uiso 1 1 calc R
N1 N 0.2679(3) 0.7198(3) 0.3646(2) 0.0407(10) Uani 1 1 d .
C19 C 0.0587(3) 0.4706(4) 0.4220(2) 0.0309(10) Uani 1 1 d .
N3 N 0.0104(3) 0.3844(3) 0.3979(2) 0.0380(10) Uani 1 1 d .
O2 O 0.5092(2) 0.4319(3) 0.43339(19) 0.0533(11) Uani 1 1 d .
C17 C -0.0015(3) 0.6294(4) 0.3597(2) 0.0327(10) Uani 1 1 d .
H17 H -0.0624 0.6025 0.3565 0.039 Uiso 1 1 calc R
O4 O 0.3706(2) 0.3641(3) 0.53068(17) 0.0486(10) Uani 1 1 d .
C2 C 0.4606(3) 0.4980(5) 0.4147(2) 0.0420(13) Uani 1 1 d .
C15 C 0.1776(3) 0.6958(4) 0.3646(2) 0.0296(10) Uani 1 1 d .
C35 C 0.2697(3) 0.4143(4) 0.3214(2) 0.0331(11) Uani 1 1 d .
C23 C -0.0319(4) 0.3739(4) 0.3365(3) 0.0468(14) Uani 1 1 d .
H23A H -0.0920 0.4090 0.3330 0.070 Uiso 1 1 calc R
H23B H -0.0394 0.2978 0.3263 0.070 Uiso 1 1 calc R
H23C H 0.0074 0.4080 0.3089 0.070 Uiso 1 1 calc R
C34 C 0.2457(3) 0.3481(4) 0.2710(2) 0.0402(12) Uani 1 1 d .
C31 C 0.2081(3) 0.2923(4) 0.3846(2) 0.0374(11) Uani 1 1 d .
H31 H 0.1962 0.2714 0.4239 0.045 Uiso 1 1 calc R
C20 C 0.0954(3) 0.4430(4) 0.4804(2) 0.0356(11) Uani 1 1 d .
H20 H 0.1326 0.4866 0.5077 0.043 Uiso 1 1 calc R
C21 C 0.0656(3) 0.3373(4) 0.4902(3) 0.0415(13) Uani 1 1 d .
H21 H 0.0793 0.2968 0.5258 0.050 Uiso 1 1 calc R
C18 C 0.0710(3) 0.5687(4) 0.3887(2) 0.0305(10) Uani 1 1 d .
O1 O 0.4545(3) 0.7620(3) 0.4791(3) 0.0784(16) Uani 1 1 d .
O3 O 0.2700(3) 0.6847(3) 0.53878(18) 0.0645(12) Uani 1 1 d .
C13 C 0.1337(4) 0.8617(4) 0.3151(2) 0.0414(12) Uani 1 1 d .
H13 H 0.0884 0.9102 0.2981 0.050 Uiso 1 1 calc R
N5 N 0.3178(3) 0.5052(3) 0.31687(19) 0.0367(10) Uani 1 1 d .
C32 C 0.1847(3) 0.2207(4) 0.3372(3) 0.0427(13) Uani 1 1 d .
H32 H 0.1577 0.1532 0.3444 0.051 Uiso 1 1 calc R
C22 C 0.0143(3) 0.3031(4) 0.4404(3) 0.0423(13) Uani 1 1 d .
H22 H -0.0143 0.2349 0.4354 0.051 Uiso 1 1 calc R
C1 C 0.4256(4) 0.6985(5) 0.4459(3) 0.0556(17) Uani 1 1 d .
C38 C 0.3386(3) 0.5379(5) 0.2630(2) 0.0461(14) Uani 1 1 d .
C33 C 0.2014(4) 0.2498(5) 0.2807(3) 0.0479(14) Uani 1 1 d .
H33 H 0.1834 0.2040 0.2478 0.057 Uiso 1 1 calc R
C39 C 0.3940(4) 0.6336(6) 0.2640(3) 0.0578(18) Uani 1 1 d .
C11 C 0.2895(4) 0.8144(5) 0.3418(3) 0.0579(17) Uani 1 1 d .
H11 H 0.3525 0.8329 0.3423 0.069 Uiso 1 1 calc R
C36 C 0.2675(4) 0.3856(5) 0.2145(2) 0.0518(16) Uani 1 1 d .
H36 H 0.2517 0.3444 0.1793 0.062 Uiso 1 1 calc R
C37 C 0.3110(4) 0.4808(5) 0.2110(3) 0.0547(17) Uani 1 1 d .
H37 H 0.3228 0.5087 0.1731 0.066 Uiso 1 1 calc R
N6 N 0.3752(3) 0.7237(5) 0.2289(3) 0.077(2) Uani 1 1 d .
C40 C 0.4721(4) 0.6560(6) 0.3031(3) 0.070(2) Uani 1 1 d .
H40 H 0.5009 0.6098 0.3329 0.084 Uiso 1 1 calc R
C41 C 0.4995(4) 0.7616(7) 0.2892(4) 0.101(3) Uani 1 1 d .
H41 H 0.5506 0.7993 0.3083 0.121 Uiso 1 1 calc R
C42 C 0.4400(5) 0.7997(7) 0.2438(4) 0.098(3) Uani 1 1 d .
H42 H 0.4431 0.8682 0.2255 0.118 Uiso 1 1 calc R
C12 C 0.2241(4) 0.8877(5) 0.3175(3) 0.0512(15) Uani 1 1 d .
H12 H 0.2426 0.9550 0.3027 0.061 Uiso 1 1 calc R
C43 C 0.2976(4) 0.7379(6) 0.1837(3) 0.080(2) Uani 1 1 d .
H43A H 0.2826 0.8143 0.1798 0.119 Uiso 1 1 calc R
H43B H 0.2445 0.6986 0.1958 0.119 Uiso 1 1 calc R
H43C H 0.3137 0.7103 0.1451 0.119 Uiso 1 1 calc R
F7A F 0.2076(2) 0.4810(4) 0.60826(16) 0.0842(14) Uani 1 1 d .
B2A B 0.2672(5) 0.4439(5) 0.6551(3) 0.0434(15) Uani 1 1 d .
F2A F 0.13130(19) 0.5831(3) 0.24936(14) 0.0517(8) Uani 1 1 d .
F8A F 0.3486(2) 0.4974(3) 0.65329(19) 0.0652(10) Uani 1 1 d .
F6A F 0.2284(3) 0.4660(3) 0.70770(14) 0.0611(9) Uani 1 1 d .
F4A F 0.0728(2) 0.4504(3) 0.18911(18) 0.0645(10) Uani 1 1 d .
F5A F 0.2800(4) 0.3370(3) 0.6502(2) 0.1092(19) Uani 1 1 d .
B1A B 0.0696(4) 0.5603(5) 0.2010(3) 0.0412(14) Uani 1 1 d .
F3A F -0.0187(2) 0.5872(3) 0.21452(16) 0.0580(9) Uani 1 1 d .
F1A F 0.0920(3) 0.6171(3) 0.15189(17) 0.0730(11) Uani 1 1 d .

loop_
_atom_site_aniso_label
_atom_site_aniso_U_11
_atom_site_aniso_U_22
_atom_site_aniso_U_33
_atom_site_aniso_U_23
_atom_site_aniso_U_13
_atom_site_aniso_U_12
Ru1 0.0217(2) 0.0478(3) 0.0503(3) 0.0222(2) -0.00739(17) -0.00706(17)
Ru2 0.0242(2) 0.0367(2) 0.0279(2) 0.00640(16) -0.00601(14) -0.00642(16)
N4 0.0208(19) 0.039(2) 0.033(2) 0.0052(17) -0.0004(16) -0.0005(16)
C4 0.027(3) 0.047(3) 0.036(3) 0.008(2) -0.003(2) -0.007(2)
N2 0.026(2) 0.034(2) 0.027(2) 0.0045(16) -0.0059(15) -0.0034(16)
C3 0.037(3) 0.050(3) 0.033(3) 0.012(2) -0.014(2) -0.014(2)
C14 0.029(2) 0.036(3) 0.029(3) 0.006(2) -0.0073(19) -0.0010(19)
C16 0.028(2) 0.032(2) 0.041(3) 0.000(2) -0.003(2) 0.0000(19)
N1 0.028(2) 0.040(2) 0.052(3) 0.019(2) -0.0070(18) -0.0074(18)
C19 0.018(2) 0.037(3) 0.038(3) -0.001(2) 0.0046(19) -0.0011(18)
N3 0.030(2) 0.038(2) 0.045(3) 0.0022(19) 0.0004(18) -0.0034(18)
O2 0.026(2) 0.058(3) 0.073(3) 0.033(2) -0.0075(18) -0.0007(17)
C17 0.024(2) 0.037(3) 0.036(3) 0.003(2) -0.0032(19) -0.0026(19)
O4 0.032(2) 0.059(2) 0.052(2) 0.026(2) -0.0118(17) -0.0056(17)
C2 0.027(3) 0.055(3) 0.043(3) 0.012(3) -0.002(2) -0.018(2)
C15 0.029(2) 0.035(2) 0.024(2) 0.0011(19) -0.0031(18) -0.0043(19)
C35 0.024(2) 0.043(3) 0.032(3) 0.009(2) -0.0014(19) 0.009(2)
C23 0.042(3) 0.043(3) 0.052(3) 0.004(3) -0.019(3) -0.001(2)
C34 0.037(3) 0.049(3) 0.033(3) 0.006(2) -0.002(2) 0.019(2)
C31 0.032(3) 0.040(3) 0.040(3) 0.004(2) 0.002(2) -0.002(2)
C20 0.026(2) 0.047(3) 0.035(3) 0.005(2) 0.007(2) -0.001(2)
C21 0.035(3) 0.044(3) 0.046(3) 0.014(2) 0.011(2) 0.005(2)
C18 0.027(2) 0.036(3) 0.028(2) -0.0024(19) -0.0022(18) -0.0010(19)
O1 0.057(3) 0.044(3) 0.126(5) 0.007(3) -0.036(3) -0.010(2)
O3 0.094(3) 0.051(3) 0.044(3) -0.008(2) -0.021(2) -0.016(2)
C13 0.039(3) 0.040(3) 0.042(3) 0.008(2) -0.010(2) 0.002(2)
N5 0.025(2) 0.047(2) 0.037(2) 0.0178(19) 0.0038(17) 0.0059(18)
C32 0.040(3) 0.034(3) 0.053(4) -0.008(2) -0.001(2) 0.007(2)
C22 0.028(3) 0.040(3) 0.059(4) 0.008(3) 0.007(2) -0.007(2)
C1 0.044(3) 0.039(3) 0.079(5) 0.025(3) -0.016(3) -0.011(3)
C38 0.031(3) 0.076(4) 0.033(3) 0.021(3) 0.009(2) 0.019(3)
C33 0.043(3) 0.051(3) 0.047(3) -0.014(3) -0.007(3) 0.017(3)
C39 0.027(3) 0.091(5) 0.057(4) 0.040(4) 0.010(3) 0.011(3)
C11 0.042(3) 0.052(4) 0.078(5) 0.031(3) -0.004(3) -0.011(3)
C36 0.049(4) 0.076(4) 0.030(3) 0.005(3) 0.001(2) 0.040(3)
C37 0.041(3) 0.081(5) 0.043(3) 0.032(3) 0.012(3) 0.031(3)
N6 0.031(3) 0.108(5) 0.093(5) 0.069(4) 0.003(3) -0.004(3)
C40 0.033(3) 0.086(5) 0.092(5) 0.058(4) 0.006(3) -0.004(3)
C41 0.029(3) 0.132(7) 0.139(8) 0.086(6) -0.011(4) -0.029(4)
C42 0.044(4) 0.117(7) 0.132(7) 0.093(6) -0.003(4) -0.018(4)
C12 0.042(3) 0.048(3) 0.060(4) 0.025(3) -0.010(3) -0.007(3)
C43 0.052(4) 0.106(6) 0.079(5) 0.061(5) -0.005(3) 0.005(4)
F7A 0.047(2) 0.162(4) 0.041(2) 0.024(2) -0.0083(16) -0.027(2)
B2A 0.051(4) 0.039(3) 0.043(4) -0.007(3) 0.017(3) -0.012(3)
F2A 0.0296(16) 0.077(2) 0.0461(19) -0.0104(17) -0.0059(13) 0.0075(15)
F8A 0.0360(19) 0.061(2) 0.097(3) 0.011(2) -0.0042(18) -0.0013(16)
F6A 0.097(3) 0.052(2) 0.0358(19) -0.0009(15) 0.0139(18) 0.0021(19)
F4A 0.043(2) 0.0335(17) 0.116(3) -0.0058(19) 0.0009(19) 0.0037(14)
F5A 0.209(5) 0.034(2) 0.101(4) -0.019(2) 0.098(4) -0.029(3)
B1A 0.042(4) 0.029(3) 0.052(4) -0.002(3) 0.000(3) 0.008(2)
F3A 0.0362(18) 0.056(2) 0.079(3) -0.0212(18) -0.0101(16) 0.0158(15)
F1A 0.109(3) 0.058(2) 0.051(2) 0.0131(18) 0.006(2) 0.010(2)

loop_
_atom_type_symbol
_atom_type_description
_atom_type_scat_dispersion_real
_atom_type_scat_dispersion_imag
_atom_type_scat_source
C C 0.0033 0.0016 'International Tables Vol C Tables 4.2.6.8 and 6.1.1.4'
H H 0.0000 0.0000 'International Tables Vol C Tables 4.2.6.8 and 6.1.1.4'
B B 0.0013 0.0007 'International Tables Vol C Tables 4.2.6.8 and 6.1.1.4'
N N 0.0061 0.0033 'International Tables Vol C Tables 4.2.6.8 and 6.1.1.4'
O O 0.0106 0.0060 'International Tables Vol C Tables 4.2.6.8 and 6.1.1.4'
F F 0.0171 0.0103 'International Tables Vol C Tables 4.2.6.8 and 6.1.1.4'
Ru Ru -1.2594 0.8363 'International Tables Vol C Tables 4.2.6.8 and 6.1.1.4'

loop_
_geom_angle_atom_site_label_1
_geom_angle_atom_site_label_2
_geom_angle_atom_site_label_3
_geom_angle
C1 Ru1 C2 91.1(2)
C1 Ru1 N5 175.2(2)
C2 Ru1 N5 92.3(2)
C1 Ru1 N1 88.5(2)
C2 Ru1 N1 174.04(19)
N5 Ru1 N1 88.49(16)
C1 Ru1 H40 93.9
C2 Ru1 H40 69.7
N5 Ru1 H40 84.1
N1 Ru1 H40 116.2
C1 Ru1 C40 98.3(3)
C2 Ru1 C40 91.0(2)
N5 Ru1 C40 78.3(2)
N1 Ru1 C40 94.99(18)
H40 Ru1 C40 21.7
C1 Ru1 Ru2 100.70(19)
C2 Ru1 Ru2 89.37(14)
N5 Ru1 Ru2 82.74(10)
N1 Ru1 Ru2 84.87(10)
H40 Ru1 Ru2 154.8
C40 Ru1 Ru2 161.00(18)
C3 Ru2 C4 89.8(2)
C3 Ru2 N2 90.69(19)
C4 Ru2 N2 176.50(17)
C3 Ru2 N4 175.08(18)
C4 Ru2 N4 91.68(19)
N2 Ru2 N4 88.13(14)
C3 Ru2 H20 72.5
C4 Ru2 H20 90.7
N2 Ru2 H20 86.1
N4 Ru2 H20 112.2
C3 Ru2 C20 92.9(2)
C4 Ru2 C20 97.63(18)
N2 Ru2 C20 78.89(15)
N4 Ru2 C20 91.60(15)
H20 Ru2 C20 21.5
C3 Ru2 Ru1 89.79(16)
C4 Ru2 Ru1 100.63(14)
N2 Ru2 Ru1 82.84(10)
N4 Ru2 Ru1 85.32(10)
H20 Ru2 Ru1 159.0
C20 Ru2 Ru1 161.56(11)
C31 N4 C35 117.9(4)
C31 N4 Ru2 120.5(3)
C35 N4 Ru2 120.9(3)
O4 C4 Ru2 178.7(4)
C18 N2 C15 119.1(4)
C18 N2 Ru2 114.0(3)
C15 N2 Ru2 126.3(3)
O3 C3 Ru2 177.4(5)
C16 C14 C13 123.9(4)
C16 C14 C15 118.2(4)
C13 C14 C15 117.9(4)
C17 C16 C14 119.9(4)
C11 N1 C15 117.5(4)
C11 N1 Ru1 119.4(4)
C15 N1 Ru1 122.5(3)
N3 C19 C20 108.2(4)
N3 C19 C18 122.9(4)
C20 C19 C18 128.9(4)
C19 N3 C22 108.4(4)
C19 N3 C23 126.8(4)
C22 N3 C23 124.6(4)
C16 C17 C18 119.0(4)
O2 C2 Ru1 175.9(5)
N1 C15 N2 115.9(4)
N1 C15 C14 122.5(4)
N2 C15 C14 121.6(4)
N5 C35 N4 116.7(4)
N5 C35 C34 121.6(5)
N4 C35 C34 121.7(5)
C35 C34 C33 117.8(5)
C35 C34 C36 117.5(5)
C33 C34 C36 124.7(6)
N4 C31 C32 123.5(5)
C19 C20 C21 106.0(5)
C19 C20 Ru2 86.2(3)
C21 C20 Ru2 128.6(3)
C22 C21 C20 108.8(5)
N2 C18 C17 121.9(4)
N2 C18 C19 113.7(4)
C17 C18 C19 124.3(4)
C12 C13 C14 119.3(5)
C38 N5 C35 119.4(5)
C38 N5 Ru1 113.3(4)
C35 N5 Ru1 127.1(3)
C33 C32 C31 118.8(5)
C21 C22 N3 108.7(5)
O1 C1 Ru1 175.8(5)
N5 C38 C37 121.8(6)
N5 C38 C39 114.5(5)
C37 C38 C39 123.7(5)
C32 C33 C34 120.0(5)
N6 C39 C40 107.5(6)
N6 C39 C38 125.5(5)
C40 C39 C38 126.8(5)
N1 C11 C12 123.2(5)
C37 C36 C34 119.2(6)
C36 C37 C38 120.2(5)
C42 N6 C39 109.2(5)
C42 N6 C43 124.4(6)
C39 N6 C43 126.4(6)
C39 C40 C41 106.2(6)
C39 C40 Ru1 86.4(3)
C41 C40 Ru1 126.0(6)
C42 C41 C40 108.2(7)
N6 C42 C41 108.9(6)
C13 C12 C11 119.3(5)
F5A B2A F8A 110.5(5)
F5A B2A F7A 110.6(6)
F8A B2A F7A 107.8(5)
F5A B2A F6A 109.7(5)
F8A B2A F6A 110.9(5)
F7A B2A F6A 107.3(5)
F2A B1A F1A 109.6(5)
F2A B1A F4A 108.7(5)
F1A B1A F4A 109.7(5)
F2A B1A F3A 109.5(5)
F1A B1A F3A 110.3(5)
F4A B1A F3A 109.0(5)

loop_
_geom_bond_atom_site_label_1
_geom_bond_atom_site_label_2
_geom_bond_distance
Ru1 C1 1.853(7)
Ru1 C2 1.870(6)
Ru1 N5 2.124(5)
Ru1 N1 2.170(4)
Ru1 H40 2.3139
Ru1 C40 2.566(6)
Ru1 Ru2 2.6551(5)
Ru2 C3 1.866(6)
Ru2 C4 1.890(5)
Ru2 N2 2.135(4)
Ru2 N4 2.159(4)
Ru2 H20 2.3007
Ru2 C20 2.581(4)
N4 C31 1.333(6)
N4 C35 1.373(6)
C4 O4 1.115(6)
N2 C18 1.335(5)
N2 C15 1.360(6)
C3 O3 1.143(6)
C14 C16 1.398(6)
C14 C13 1.402(7)
C14 C15 1.406(6)
C16 C17 1.365(6)
N1 C11 1.335(6)
N1 C15 1.357(5)
C19 N3 1.369(6)
C19 C20 1.410(7)
C19 C18 1.452(6)
N3 C22 1.388(6)
N3 C23 1.460(6)
O2 C2 1.142(6)
C17 C18 1.411(6)
C35 N5 1.344(6)
C35 C34 1.414(7)
C34 C33 1.414(8)
C34 C36 1.414(7)
C31 C32 1.404(7)
C20 C21 1.411(7)
C21 C22 1.353(7)
O1 C1 1.140(7)
C13 C12 1.361(7)
N5 C38 1.336(6)
C32 C33 1.360(8)
C38 C37 1.391(9)
C38 C39 1.442(9)
C39 N6 1.384(7)
C39 C40 1.403(9)
C11 C12 1.397(7)
C36 C37 1.353(9)
N6 C42 1.360(9)
N6 C43 1.461(8)
C40 C41 1.420(9)
C41 C42 1.362(9)
F7A B2A 1.380(8)
B2A F5A 1.352(7)
B2A F8A 1.370(7)
B2A F6A 1.385(7)
F2A B1A 1.374(7)
F4A B1A 1.397(6)
B1A F1A 1.375(7)
B1A F3A 1.397(7)

loop_
_geom_torsion_atom_site_label_1
_geom_torsion_atom_site_label_2
_geom_torsion_atom_site_label_3
_geom_torsion_atom_site_label_4
_geom_torsion
N5 C38 C39 C40 45.6(9)
N2 C18 C19 C20 46.2(7)
N1 Ru1 Ru2 N2 18.74(16)
N4 Ru2 Ru1 N5 18.32(15)

loop_
_platon_squeeze_void_nr
_platon_squeeze_void_average_x
_platon_squeeze_void_average_y
_platon_squeeze_void_average_z
_platon_squeeze_void_volume
_platon_squeeze_void_count_electrons
_platon_squeeze_void_content
1 0.013 0.000 0.500 574 138 ' '
2 0.474 0.500 1.000 574 138 ' '
